data_4087741
loop_
_publ_author_name
'Grala, Agnieszka'
'Wolska-Pietkiewicz, Ma\/lgorzata'
'Wojew\'odzka, Anna'
'Dabergut, Monika'
'Justyniak, Iwona'
'Lewi\'nski, Janusz'

_publ_section_title
;
 Structural Diversity of Ethylzinc Carboxylates
;
_journal_issue 20
_journal_name_full Organometallics
_journal_page_first 4959
_journal_paper_doi 10.1021/acs.organomet.5b00557
_journal_volume 34
_journal_year 2015
_chemical_formula_sum 'C52 H112 O32 P6 Zn9'
_chemical_formula_weight 2023.56
_space_group_crystal_system triclinic
_space_group_IT_number 2
_space_group_name_Hall '-P 1'
_space_group_name_H-M_alt 'P -1'
_atom_sites_solution_hydrogens geom
_audit_creation_method SHELXL-2014/6
_cell_angle_alpha 84.528(3)
_cell_angle_beta 87.895(3)
_cell_angle_gamma 87.626(2)
_cell_formula_units_Z 2
_cell_length_a 12.0165(3)
_cell_length_b 17.6627(5)
_cell_length_c 19.5979(8)
_cell_measurement_reflns_used 9712
_cell_measurement_temperature 100(2)
_cell_measurement_theta_max 28.8680
_cell_measurement_theta_min 3.5710
_cell_volume 4134.8(2)
_computing_cell_refinement
;
CrysAlisPro, Agilent Technologies,
Version 1.171.37.35g (release 09-12-2014 CrysAlis171 .NET)
(compiled Dec  9 2014,15:38:47)
;
_computing_data_collection
;
CrysAlisPro, Agilent Technologies,
Version 1.171.37.35g (release 09-12-2014 CrysAlis171 .NET)
(compiled Dec  9 2014,15:38:47)
;
_computing_data_reduction
;
CrysAlisPro, Agilent Technologies,
Version 1.171.37.35g (release 09-12-2014 CrysAlis171 .NET)
(compiled Dec  9 2014,15:38:47)
;
_computing_structure_refinement 'SHELXL-2014/6 (Sheldrick, 2014)'
_diffrn_ambient_temperature 100(2)
_diffrn_detector_area_resol_mean 16.2974
_diffrn_measured_fraction_theta_full 0.998
_diffrn_measured_fraction_theta_max 0.998
_diffrn_measurement_details
;
#__ type_ start__ end____ width___ exp.time_
  1 omega  -66.00  -39.00   1.0000   58.0000
omega____ theta____ kappa____ phi______ frames
    -      -17.5002  -57.0000 -150.0000 27

#__ type_ start__ end____ width___ exp.time_
  2 omega   12.00   49.00   1.0000   58.0000
omega____ theta____ kappa____ phi______ frames
    -      -17.5002   77.0000  150.0000 37

#__ type_ start__ end____ width___ exp.time_
  3 omega  -47.00  -15.00   1.0000   58.0000
omega____ theta____ kappa____ phi______ frames
    -      -17.5002   77.0000  150.0000 32

#__ type_ start__ end____ width___ exp.time_
  4 omega  -28.00   16.00   1.0000   58.0000
omega____ theta____ kappa____ phi______ frames
    -      -17.5002  -83.0000  -62.0000 44

#__ type_ start__ end____ width___ exp.time_
  5 omega  -51.00   39.00   1.0000   58.0000
omega____ theta____ kappa____ phi______ frames
    -       20.0783  -37.0000  150.0000 90

#__ type_ start__ end____ width___ exp.time_
  6 omega  -44.00  -17.00   1.0000   58.0000
omega____ theta____ kappa____ phi______ frames
    -       20.0783  -77.0000    0.0000 27

#__ type_ start__ end____ width___ exp.time_
  7 omega  -39.00   46.00   1.0000   58.0000
omega____ theta____ kappa____ phi______ frames
    -       20.0783  -37.0000 -120.0000 85

#__ type_ start__ end____ width___ exp.time_
  8 omega   -5.00   40.00   1.0000   58.0000
omega____ theta____ kappa____ phi______ frames
    -       20.0783  -99.0000  120.0000 45

#__ type_ start__ end____ width___ exp.time_
  9 omega    3.00   55.00   1.0000   58.0000
omega____ theta____ kappa____ phi______ frames
    -       20.0783   57.0000  -90.0000 52

#__ type_ start__ end____ width___ exp.time_
 10 omega  -20.00   61.00   1.0000   58.0000
omega____ theta____ kappa____ phi______ frames
    -       20.0783  -99.0000   60.0000 81

;
_diffrn_measurement_device_type 'SuperNova, Dual, Cu at zero, Eos'
_diffrn_measurement_method '\w scans'
_diffrn_radiation_type MoK\a
_diffrn_radiation_wavelength 0.71073
_diffrn_reflns_av_R_equivalents 0.0540
_diffrn_reflns_av_unetI/netI 0.0750
_diffrn_reflns_Laue_measured_fraction_full 0.998
_diffrn_reflns_Laue_measured_fraction_max 0.998
_diffrn_reflns_limit_h_max 15
_diffrn_reflns_limit_h_min -14
_diffrn_reflns_limit_k_max 20
_diffrn_reflns_limit_k_min -21
_diffrn_reflns_limit_l_max 24
_diffrn_reflns_limit_l_min -24
_diffrn_reflns_number 30576
_diffrn_reflns_point_group_measured_fraction_full 0.998
_diffrn_reflns_point_group_measured_fraction_max 0.998
_diffrn_reflns_theta_full 25.242
_diffrn_reflns_theta_max 26.372
_diffrn_reflns_theta_min 3.022
_diffrn_source 'SuperNova (Mo) X-ray Source'
_exptl_absorpt_coefficient_mu 2.753
_exptl_absorpt_correction_T_max 0.759
_exptl_absorpt_correction_T_min 0.412
_exptl_absorpt_correction_type multi-scan
_exptl_crystal_colour colourless
_exptl_crystal_density_diffrn 1.625
_exptl_crystal_description plate
_exptl_crystal_F_000 2080
_exptl_crystal_size_max 0.42
_exptl_crystal_size_mid 0.28
_exptl_crystal_size_min 0.10
_refine_diff_density_max 1.158
_refine_diff_density_min -0.881
_refine_diff_density_rms 0.117
_refine_ls_extinction_method none
_refine_ls_goodness_of_fit_ref 0.936
_refine_ls_hydrogen_treatment constr
_refine_ls_matrix_type full
_refine_ls_number_parameters 915
_refine_ls_number_reflns 13482
_refine_ls_number_restraints 0
_refine_ls_restrained_S_all 0.936
_refine_ls_R_factor_all 0.0576
_refine_ls_R_factor_gt 0.0385
_refine_ls_shift/su_max 0.001
_refine_ls_shift/su_mean 0.000
_refine_ls_structure_factor_coef Fsqd
_refine_ls_weighting_details 'w=1/[\s^2^(Fo^2^)+(0.0476P)^2^] where P=(Fo^2^+2Fc^2^)/3'
_refine_ls_weighting_scheme calc
_refine_ls_wR_factor_gt 0.0875
_refine_ls_wR_factor_ref 0.0902
_reflns_Friedel_coverage 0.000
_reflns_number_gt 9454
_reflns_number_total 13482
_reflns_threshold_expression 'I > 2\s(I)'
_cod_data_source_file om5b00557_si_001.cif
_cod_data_source_block comp_5
_cod_database_code 4087741
_shelx_space_group_comment
;
The symmetry employed for this shelxl refinement is uniquely defined
by the following loop, which should always be used as a source of
symmetry information in preference to the above space-group names.
They are only intended as comments.
;
_cell_oxdiff_twin_number 2
_exptl_absorpt_special_details
;
CrysAlisPro, Agilent Technologies,
Version 1.171.37.35g (release 09-12-2014 CrysAlis171 .NET)
(compiled Dec  9 2014,15:38:47)
Empirical absorption correction using spherical harmonics,
 implemented in SCALE3 ABSPACK scaling algorithm.
;
_diffrn_oxdiff_twin_integration_method simultaneous
_shelxl_version_number 2014/6

loop_
_space_group_symop_operation_xyz
'x, y, z'
'-x, -y, -z'

loop_
_atom_site_label
_atom_site_type_symbol
_atom_site_fract_x
_atom_site_fract_y
_atom_site_fract_z
_atom_site_U_iso_or_equiv
_atom_site_adp_type
_atom_site_occupancy
_atom_site_site_symmetry_order
_atom_site_calc_flag
_atom_site_refinement_flags_posn
_atom_site_refinement_flags_adp
_atom_site_refinement_flags_occupancy
C1 C 0.5553(4) -0.0798(3) 0.9383(2) 0.0318(13) Uani 1 1 d . . .
H1A H 0.4976 -0.0682 0.9735 0.038 Uiso 1 1 calc R U .
H1B H 0.5683 -0.1358 0.9418 0.038 Uiso 1 1 calc R U .
C2 C 0.6610(5) -0.0443(3) 0.9544(3) 0.0444(15) Uani 1 1 d . . .
H2A H 0.7217 -0.0614 0.9241 0.067 Uiso 1 1 calc R U .
H2B H 0.6790 -0.0594 1.0023 0.067 Uiso 1 1 calc R U .
H2C H 0.6514 0.0113 0.9473 0.067 Uiso 1 1 calc R U .
C3 C 0.8837(4) 0.0423(2) 0.6027(3) 0.0290(12) Uani 1 1 d . . .
H3A H 0.9105 0.0824 0.5680 0.035 Uiso 1 1 calc R U .
H3B H 0.8787 0.0644 0.6473 0.035 Uiso 1 1 calc R U .
C4 C 0.9710(4) -0.0217(3) 0.6077(3) 0.0423(14) Uani 1 1 d . . .
H4A H 0.9469 -0.0619 0.6424 0.064 Uiso 1 1 calc R U .
H4B H 1.0417 -0.0024 0.6207 0.064 Uiso 1 1 calc R U .
H4C H 0.9811 -0.0424 0.5631 0.064 Uiso 1 1 calc R U .
C5 C 0.1902(4) 0.1364(2) 0.5685(2) 0.0230(10) Uani 1 1 d . . .
H5A H 0.1178 0.1272 0.5489 0.028 Uiso 1 1 calc R U .
H5B H 0.1751 0.1507 0.6157 0.028 Uiso 1 1 calc R U .
C6 C 0.2435(4) 0.2037(2) 0.5255(2) 0.0259(11) Uani 1 1 d . . .
H6A H 0.3164 0.2124 0.5435 0.039 Uiso 1 1 calc R U .
H6B H 0.1952 0.2495 0.5279 0.039 Uiso 1 1 calc R U .
H6C H 0.2529 0.1920 0.4777 0.039 Uiso 1 1 calc R U .
C7 C 0.6526(4) 0.2377(2) 0.4879(2) 0.0243(11) Uani 1 1 d . . .
H7A H 0.7327 0.2483 0.4889 0.029 Uiso 1 1 calc R U .
H7B H 0.6192 0.2751 0.4529 0.029 Uiso 1 1 calc R U .
C8 C 0.5990(4) 0.2526(3) 0.5577(2) 0.0293(12) Uani 1 1 d . . .
H8A H 0.5202 0.2403 0.5587 0.044 Uiso 1 1 calc R U .
H8B H 0.6055 0.3063 0.5651 0.044 Uiso 1 1 calc R U .
H8C H 0.6372 0.2206 0.5940 0.044 Uiso 1 1 calc R U .
C9 C 0.5472(4) -0.2681(2) 0.8600(2) 0.0220(11) Uani 1 1 d . . .
H9A H 0.5958 -0.2326 0.8799 0.026 Uiso 1 1 calc R U .
H9B H 0.5772 -0.3206 0.8718 0.026 Uiso 1 1 calc R U .
C10 C 0.4320(4) -0.2601(3) 0.8897(2) 0.0270(11) Uani 1 1 d . . .
H10A H 0.4045 -0.2071 0.8811 0.041 Uiso 1 1 calc R U .
H10B H 0.4324 -0.2744 0.9392 0.041 Uiso 1 1 calc R U .
H10C H 0.3832 -0.2934 0.8683 0.041 Uiso 1 1 calc R U .
C11 C 0.7672(4) -0.0981(2) 0.7679(2) 0.0218(10) Uani 1 1 d . . .
H11A H 0.7204 -0.0617 0.7929 0.026 Uiso 1 1 calc R U .
H11B H 0.7824 -0.0749 0.7207 0.026 Uiso 1 1 calc R U .
C12 C 0.8747(4) -0.1172(3) 0.8040(3) 0.0309(12) Uani 1 1 d . . .
H12A H 0.8583 -0.1388 0.8510 0.046 Uiso 1 1 calc R U .
H12B H 0.9165 -0.0708 0.8049 0.046 Uiso 1 1 calc R U .
H12C H 0.9191 -0.1544 0.7794 0.046 Uiso 1 1 calc R U .
C13 C 0.1763(4) -0.0832(3) 0.9502(2) 0.0332(13) Uani 1 1 d . . .
H13A H 0.1787 -0.0269 0.9459 0.040 Uiso 1 1 calc R U .
H13B H 0.2367 -0.1041 0.9803 0.040 Uiso 1 1 calc R U .
C14 C 0.0675(5) -0.1071(4) 0.9800(3) 0.0577(18) Uani 1 1 d . . .
H14A H 0.0083 -0.0869 0.9496 0.087 Uiso 1 1 calc R U .
H14B H 0.0554 -0.0874 1.0249 0.087 Uiso 1 1 calc R U .
H14C H 0.0666 -0.1628 0.9854 0.087 Uiso 1 1 calc R U .
C15 C 0.1447(4) 0.0800(2) 0.7767(3) 0.0334(13) Uani 1 1 d . . .
H15A H 0.1677 0.0810 0.7276 0.040 Uiso 1 1 calc R U .
H15B H 0.2028 0.1040 0.8009 0.040 Uiso 1 1 calc R U .
C16 C 0.0370(4) 0.1221(3) 0.7842(3) 0.0451(15) Uani 1 1 d . . .
H16A H -0.0204 0.0971 0.7611 0.068 Uiso 1 1 calc R U .
H16B H 0.0437 0.1745 0.7634 0.068 Uiso 1 1 calc R U .
H16C H 0.0163 0.1226 0.8330 0.068 Uiso 1 1 calc R U .
C17 C 0.4245(4) 0.1698(2) 0.8857(2) 0.0248(11) Uani 1 1 d . . .
H17A H 0.4775 0.1297 0.9051 0.030 Uiso 1 1 calc R U .
H17B H 0.3511 0.1618 0.9093 0.030 Uiso 1 1 calc R U .
C18 C 0.4638(4) 0.2453(3) 0.8988(2) 0.0377(13) Uani 1 1 d . . .
H18A H 0.5377 0.2527 0.8769 0.057 Uiso 1 1 calc R U .
H18B H 0.4681 0.2481 0.9483 0.057 Uiso 1 1 calc R U .
H18C H 0.4115 0.2852 0.8797 0.057 Uiso 1 1 calc R U .
C19 C 0.7171(4) 0.1705(3) 0.7508(2) 0.0242(11) Uani 1 1 d . . .
H19A H 0.7336 0.1155 0.7619 0.029 Uiso 1 1 calc R U .
H19B H 0.7478 0.1853 0.7041 0.029 Uiso 1 1 calc R U .
C20 C 0.7690(5) 0.2132(4) 0.7996(5) 0.105(3) Uani 1 1 d . . .
H20A H 0.7393 0.2659 0.7951 0.157 Uiso 1 1 calc R U .
H20B H 0.8497 0.2126 0.7904 0.157 Uiso 1 1 calc R U .
H20C H 0.7531 0.1900 0.8462 0.157 Uiso 1 1 calc R U .
C21 C 0.5752(3) -0.1939(2) 0.66022(19) 0.0138(9) Uani 1 1 d . . .
H21A H 0.6299 -0.2353 0.6503 0.017 Uiso 1 1 calc R U .
H21B H 0.4998 -0.2117 0.6533 0.017 Uiso 1 1 calc R U .
C22 C 0.2387(4) -0.1228(2) 0.7554(2) 0.0162(9) Uani 1 1 d . . .
H22A H 0.2908 -0.1653 0.7707 0.019 Uiso 1 1 calc R U .
H22B H 0.1642 -0.1441 0.7532 0.019 Uiso 1 1 calc R U .
C23 C 0.4385(3) 0.1093(2) 0.6948(2) 0.0164(9) Uani 1 1 d . . .
H23A H 0.3768 0.0747 0.7075 0.020 Uiso 1 1 calc R U .
H23B H 0.4050 0.1588 0.6764 0.020 Uiso 1 1 calc R U .
C24 C 0.5097(4) 0.0768(2) 0.6383(2) 0.0125(9) Uani 1 1 d . . .
C25 C 0.4030(3) 0.1237(2) 0.3896(2) 0.0134(9) Uani 1 1 d . . .
C26 C 0.7248(3) 0.0925(2) 0.3172(2) 0.0146(9) Uani 1 1 d . . .
C27 C 0.9276(5) 0.4206(3) 0.4410(2) 0.0333(13) Uani 1 1 d . . .
H27A H 0.9538 0.3671 0.4516 0.040 Uiso 1 1 calc R U .
H27B H 0.9637 0.4516 0.4727 0.040 Uiso 1 1 calc R U .
C28 C 0.8022(5) 0.4261(3) 0.4545(3) 0.0530(18) Uani 1 1 d . . .
H28A H 0.7735 0.4770 0.4379 0.079 Uiso 1 1 calc R U .
H28B H 0.7858 0.4167 0.5038 0.079 Uiso 1 1 calc R U .
H28C H 0.7666 0.3879 0.4304 0.079 Uiso 1 1 calc R U .
C29 C 0.6004(3) 0.5404(2) 0.1074(2) 0.0225(10) Uani 1 1 d . . .
H29A H 0.5966 0.5585 0.1538 0.027 Uiso 1 1 calc R U .
H29B H 0.5709 0.5823 0.0751 0.027 Uiso 1 1 calc R U .
C30 C 0.5241(4) 0.4733(2) 0.1078(3) 0.0283(11) Uani 1 1 d . . .
H30A H 0.5232 0.4565 0.0616 0.043 Uiso 1 1 calc R U .
H30B H 0.4483 0.4890 0.1223 0.043 Uiso 1 1 calc R U .
H30C H 0.5517 0.4312 0.1398 0.043 Uiso 1 1 calc R U .
C31 C 1.1762(4) 0.2592(2) 0.0058(2) 0.0216(10) Uani 1 1 d . . .
H31A H 1.2577 0.2483 0.0043 0.026 Uiso 1 1 calc R U .
H31B H 1.1434 0.2213 0.0405 0.026 Uiso 1 1 calc R U .
C32 C 1.1324(4) 0.2452(3) -0.0636(2) 0.0282(11) Uani 1 1 d . . .
H32A H 1.0515 0.2551 -0.0634 0.042 Uiso 1 1 calc R U .
H32B H 1.1494 0.1923 -0.0725 0.042 Uiso 1 1 calc R U .
H32C H 1.1680 0.2794 -0.0995 0.042 Uiso 1 1 calc R U .
C33 C 1.2958(4) 0.6297(2) 0.0631(2) 0.0204(10) Uani 1 1 d . . .
H33A H 1.3216 0.6376 0.1092 0.024 Uiso 1 1 calc R U .
H33B H 1.3627 0.6213 0.0334 0.024 Uiso 1 1 calc R U .
C34 C 1.2327(4) 0.7022(2) 0.0341(2) 0.0233(10) Uani 1 1 d . . .
H34A H 1.2128 0.6969 -0.0132 0.035 Uiso 1 1 calc R U .
H34B H 1.2803 0.7459 0.0349 0.035 Uiso 1 1 calc R U .
H34C H 1.1649 0.7103 0.0622 0.035 Uiso 1 1 calc R U .
C35 C 0.7132(4) 0.4027(3) 0.2682(3) 0.0259(11) Uani 1 1 d . . .
H35A H 0.7030 0.4272 0.2212 0.031 Uiso 1 1 calc R U .
H35B H 0.7525 0.4380 0.2945 0.031 Uiso 1 1 calc R U .
C36 C 0.6021(4) 0.3848(3) 0.3023(3) 0.0318(12) Uani 1 1 d . . .
H36A H 0.5626 0.3517 0.2747 0.048 Uiso 1 1 calc R U .
H36B H 0.5579 0.4322 0.3062 0.048 Uiso 1 1 calc R U .
H36C H 0.6134 0.3588 0.3481 0.048 Uiso 1 1 calc R U .
C37 C 0.9387(4) 0.2339(3) 0.3611(2) 0.0251(11) Uani 1 1 d . . .
H37A H 0.9048 0.1842 0.3744 0.030 Uiso 1 1 calc R U .
H37B H 0.8911 0.2741 0.3806 0.030 Uiso 1 1 calc R U .
C38 C 1.0539(4) 0.2333(3) 0.3887(2) 0.0332(13) Uani 1 1 d . . .
H38A H 1.1041 0.2004 0.3630 0.050 Uiso 1 1 calc R U .
H38B H 1.0517 0.2141 0.4373 0.050 Uiso 1 1 calc R U .
H38C H 1.0810 0.2852 0.3837 0.050 Uiso 1 1 calc R U .
C39 C 1.2825(4) 0.4146(3) 0.4451(2) 0.0288(12) Uani 1 1 d . . .
H39A H 1.2283 0.3903 0.4787 0.035 Uiso 1 1 calc R U .
H39B H 1.2646 0.4700 0.4400 0.035 Uiso 1 1 calc R U .
C40 C 1.3962(5) 0.4006(4) 0.4706(3) 0.0550(18) Uani 1 1 d . . .
H40A H 1.4169 0.3463 0.4710 0.082 Uiso 1 1 calc R U .
H40B H 1.3986 0.4160 0.5173 0.082 Uiso 1 1 calc R U .
H40C H 1.4487 0.4303 0.4406 0.082 Uiso 1 1 calc R U .
C41 C 1.3342(4) 0.5692(3) 0.2702(3) 0.0360(13) Uani 1 1 d . . .
H41A H 1.2667 0.5949 0.2890 0.043 Uiso 1 1 calc R U .
H41B H 1.3278 0.5702 0.2199 0.043 Uiso 1 1 calc R U .
C42 C 1.4338(4) 0.6087(3) 0.2859(3) 0.0401(14) Uani 1 1 d . . .
H42A H 1.4379 0.6094 0.3357 0.060 Uiso 1 1 calc R U .
H42B H 1.4296 0.6611 0.2643 0.060 Uiso 1 1 calc R U .
H42C H 1.5004 0.5821 0.2682 0.060 Uiso 1 1 calc R U .
C44 C 1.0078(4) 0.6809(3) 0.3810(2) 0.0292(12) Uani 1 1 d . . .
H44A H 1.0082 0.6331 0.4118 0.035 Uiso 1 1 calc R U .
H44B H 0.9321 0.7051 0.3830 0.035 Uiso 1 1 calc R U .
C45 C 1.0898(4) 0.7327(3) 0.4034(2) 0.0286(11) Uani 1 1 d . . .
H45A H 1.1646 0.7086 0.4010 0.043 Uiso 1 1 calc R U .
H45B H 1.0714 0.7435 0.4507 0.043 Uiso 1 1 calc R U .
H45C H 1.0878 0.7803 0.3733 0.043 Uiso 1 1 calc R U .
C46 C 0.7401(4) 0.6710(3) 0.2579(2) 0.0248(11) Uani 1 1 d . . .
H46A H 0.7281 0.6186 0.2464 0.030 Uiso 1 1 calc R U .
H46B H 0.6991 0.7070 0.2251 0.030 Uiso 1 1 calc R U .
C47 C 0.6969(4) 0.6801(3) 0.3304(3) 0.0364(13) Uani 1 1 d . . .
H47A H 0.7246 0.6371 0.3613 0.055 Uiso 1 1 calc R U .
H47B H 0.6153 0.6815 0.3317 0.055 Uiso 1 1 calc R U .
H47C H 0.7229 0.7277 0.3450 0.055 Uiso 1 1 calc R U .
C48 C 0.9294(4) 0.3063(2) 0.1604(2) 0.0157(9) Uani 1 1 d . . .
H48A H 1.0081 0.2890 0.1537 0.019 Uiso 1 1 calc R U .
H48B H 0.8818 0.2644 0.1506 0.019 Uiso 1 1 calc R U .
C49 C 0.9046(3) 0.3755(2) 0.1100(2) 0.0121(9) Uani 1 1 d . . .
C50 C 1.2439(4) 0.3713(2) 0.2518(2) 0.0177(10) Uani 1 1 d . . .
H50A H 1.3196 0.3471 0.2498 0.021 Uiso 1 1 calc R U .
H50B H 1.1917 0.3310 0.2678 0.021 Uiso 1 1 calc R U .
C51 C 1.2138(3) 0.4024(2) 0.1793(2) 0.0145(9) Uani 1 1 d . . .
C52 C 1.0330(3) 0.6096(2) 0.1938(2) 0.0163(9) Uani 1 1 d . . .
H52A H 1.0620 0.6592 0.1749 0.020 Uiso 1 1 calc R U .
H52B H 1.0979 0.5755 0.2065 0.020 Uiso 1 1 calc R U .
C53 C 0.9717(4) 0.5761(2) 0.1380(2) 0.0113(9) Uani 1 1 d . . .
O1 O 0.5475(2) -0.25146(14) 0.78485(13) 0.0165(6) Uani 1 1 d . . .
O2 O 0.7094(2) -0.17048(15) 0.76638(14) 0.0153(7) Uani 1 1 d . . .
O3 O 0.5159(2) -0.10591(14) 0.76384(14) 0.0150(6) Uani 1 1 d . . .
O4 O 0.1918(2) -0.11129(16) 0.88245(14) 0.0211(7) Uani 1 1 d . . .
O5 O 0.1315(2) 0.00100(16) 0.80622(15) 0.0218(7) Uani 1 1 d . . .
O6 O 0.3357(2) -0.01846(16) 0.82854(14) 0.0181(7) Uani 1 1 d . . .
O7 O 0.4146(2) 0.16297(15) 0.81217(14) 0.0175(6) Uani 1 1 d . . .
O8 O 0.5975(2) 0.18544(16) 0.75284(14) 0.0179(7) Uani 1 1 d . . .
O9 O 0.5596(2) 0.05303(15) 0.80607(14) 0.0161(6) Uani 1 1 d . . .
O10 O 0.6121(2) 0.06824(16) 0.64511(13) 0.0154(7) Uani 1 1 d . . .
O11 O 0.4573(2) 0.06169(15) 0.58643(13) 0.0148(6) Uani 1 1 d . . .
O12 O 0.6856(2) -0.09054(15) 0.61830(14) 0.0170(7) Uani 1 1 d . . .
O13 O 0.2674(2) -0.02138(15) 0.66797(13) 0.0163(6) Uani 1 1 d . . .
O14 O 0.6596(2) 0.02946(14) 0.49150(13) 0.0127(6) Uani 1 1 d . . .
O15 O 0.4729(2) 0.10449(15) 0.43491(14) 0.0161(6) Uani 1 1 d . . .
O16 O 0.6931(2) 0.14148(15) 0.35538(14) 0.0197(7) Uani 1 1 d . . .
O17 O 0.7783(2) 0.33069(15) 0.26604(14) 0.0172(7) Uani 1 1 d . . .
O18 O 0.9458(2) 0.24819(15) 0.28573(14) 0.0181(7) Uani 1 1 d . . .
O19 O 0.9658(2) 0.39291(15) 0.26465(14) 0.0179(7) Uani 1 1 d . . .
O20 O 1.2734(2) 0.38381(15) 0.37911(14) 0.0231(7) Uani 1 1 d . . .
O21 O 1.3437(2) 0.49068(16) 0.30063(15) 0.0232(7) Uani 1 1 d . . .
O22 O 1.1355(2) 0.48345(16) 0.32164(15) 0.0199(7) Uani 1 1 d . . .
O23 O 1.0367(2) 0.66436(15) 0.31108(14) 0.0186(7) Uani 1 1 d . . .
O24 O 0.8581(2) 0.68581(15) 0.25239(14) 0.0181(7) Uani 1 1 d . . .
O25 O 0.9058(2) 0.55377(15) 0.30619(14) 0.0169(6) Uani 1 1 d . . .
O26 O 1.2197(2) 0.47315(15) 0.16498(14) 0.0173(7) Uani 1 1 d . . .
O27 O 1.1926(2) 0.35383(15) 0.14026(14) 0.0201(7) Uani 1 1 d . . .
O28 O 0.9774(2) 0.39354(15) 0.06415(14) 0.0157(6) Uani 1 1 d . . .
O29 O 0.8128(2) 0.40966(15) 0.11908(14) 0.0172(7) Uani 1 1 d . . .
O30 O 1.0300(2) 0.55923(15) 0.08706(13) 0.0152(6) Uani 1 1 d . . .
O31 O 0.8687(2) 0.56839(16) 0.14612(14) 0.0166(7) Uani 1 1 d . . .
O32 O 0.8398(2) 0.53260(14) -0.00693(13) 0.0125(6) Uani 1 1 d . . .
P1 P 0.58564(10) -0.17409(6) 0.74729(5) 0.0133(2) Uani 1 1 d . . .
P2 P 0.23161(10) -0.05727(6) 0.81885(6) 0.0166(3) Uani 1 1 d . . .
P3 P 0.50944(9) 0.12299(6) 0.77003(5) 0.0131(2) Uani 1 1 d . . .
P4 P 0.90548(10) 0.32593(6) 0.24748(6) 0.0140(2) Uani 1 1 d . . .
P5 P 1.24165(10) 0.43813(6) 0.31375(6) 0.0168(3) Uani 1 1 d . . .
P6 P 0.95151(9) 0.62365(6) 0.26944(5) 0.0147(2) Uani 1 1 d . . .
Zn1 Zn 0.49729(4) -0.04658(3) 0.84730(2) 0.01557(12) Uani 1 1 d . . .
Zn2 Zn 0.73190(4) 0.01819(3) 0.57924(2) 0.01380(11) Uani 1 1 d . . .
Zn3 Zn 0.28227(4) 0.04113(3) 0.57307(2) 0.01425(11) Uani 1 1 d . . .
Zn4 Zn 0.64042(4) 0.13568(3) 0.45699(2) 0.01501(12) Uani 1 1 d . . .
Zn5 Zn 0.5000 0.0000 0.5000 0.01244(15) Uani 1 2 d S . P
Zn6 Zn 0.97699(4) 0.45472(3) 0.34612(2) 0.01783(12) Uani 1 1 d . . .
Zn7 Zn 0.75923(4) 0.51968(3) 0.08179(2) 0.01385(11) Uani 1 1 d . . .
Zn8 Zn 1.14979(4) 0.36073(3) 0.03932(2) 0.01497(12) Uani 1 1 d . . .
Zn9 Zn 1.20787(4) 0.53668(3) 0.07073(2) 0.01435(11) Uani 1 1 d . . .
Zn10 Zn 1.0000 0.5000 0.0000 0.01206(15) Uani 1 2 d S . P

loop_
_atom_site_aniso_label
_atom_site_aniso_U_11
_atom_site_aniso_U_22
_atom_site_aniso_U_33
_atom_site_aniso_U_23
_atom_site_aniso_U_13
_atom_site_aniso_U_12
C1 0.049(4) 0.025(3) 0.022(3) 0.000(2) -0.014(2) -0.009(2)
C2 0.044(4) 0.058(4) 0.031(3) 0.004(3) -0.015(3) -0.009(3)
C3 0.031(3) 0.019(2) 0.035(3) 0.005(2) 0.004(2) 0.003(2)
C4 0.025(3) 0.041(3) 0.060(4) 0.004(3) -0.005(3) -0.005(2)
C5 0.020(3) 0.025(2) 0.023(2) 0.001(2) -0.002(2) 0.0014(19)
C6 0.036(3) 0.016(2) 0.025(3) 0.001(2) 0.000(2) 0.002(2)
C7 0.030(3) 0.022(2) 0.021(2) -0.002(2) -0.005(2) -0.003(2)
C8 0.041(3) 0.022(3) 0.025(3) -0.005(2) 0.003(2) -0.005(2)
C9 0.027(3) 0.020(2) 0.019(2) 0.0043(19) -0.002(2) -0.0026(19)
C10 0.030(3) 0.028(3) 0.022(3) 0.001(2) 0.007(2) -0.004(2)
C11 0.020(3) 0.021(2) 0.024(3) 0.000(2) -0.005(2) -0.0106(19)
C12 0.021(3) 0.038(3) 0.035(3) -0.005(2) -0.010(2) -0.005(2)
C13 0.049(4) 0.036(3) 0.015(2) -0.006(2) 0.004(2) -0.008(2)
C14 0.064(5) 0.066(4) 0.044(4) -0.013(3) 0.028(3) -0.022(3)
C15 0.038(3) 0.019(3) 0.040(3) 0.007(2) 0.008(2) 0.002(2)
C16 0.035(4) 0.032(3) 0.066(4) 0.000(3) 0.003(3) 0.005(2)
C17 0.038(3) 0.025(2) 0.011(2) -0.0060(19) 0.005(2) 0.007(2)
C18 0.043(4) 0.048(3) 0.025(3) -0.017(2) -0.001(2) -0.014(3)
C19 0.017(3) 0.029(3) 0.027(3) -0.006(2) 0.004(2) -0.009(2)
C20 0.039(4) 0.109(6) 0.187(9) -0.115(6) -0.058(5) 0.030(4)
C21 0.016(2) 0.014(2) 0.012(2) -0.0001(17) -0.0007(17) -0.0025(17)
C22 0.021(3) 0.013(2) 0.015(2) -0.0021(18) 0.0008(18) -0.0070(17)
C23 0.012(2) 0.018(2) 0.020(2) -0.0050(18) -0.0034(18) -0.0015(17)
C24 0.020(3) 0.012(2) 0.005(2) 0.0001(17) -0.0005(18) -0.0018(18)
C25 0.014(2) 0.016(2) 0.010(2) -0.0011(17) 0.0038(18) -0.0011(18)
C26 0.010(2) 0.018(2) 0.015(2) 0.0004(18) -0.0014(18) -0.0044(17)
C27 0.055(4) 0.030(3) 0.015(3) 0.002(2) -0.001(2) -0.014(2)
C28 0.077(5) 0.046(4) 0.031(3) 0.007(3) 0.027(3) -0.002(3)
C29 0.014(3) 0.023(2) 0.031(3) -0.008(2) 0.002(2) -0.0019(19)
C30 0.015(3) 0.026(3) 0.044(3) 0.002(2) -0.006(2) -0.003(2)
C31 0.025(3) 0.018(2) 0.022(2) -0.0057(19) -0.002(2) 0.0002(19)
C32 0.034(3) 0.027(3) 0.025(3) -0.007(2) 0.000(2) -0.001(2)
C33 0.022(3) 0.018(2) 0.022(2) 0.0008(19) -0.003(2) -0.0093(18)
C34 0.022(3) 0.022(2) 0.027(3) 0.000(2) 0.001(2) -0.0069(19)
C35 0.021(3) 0.023(2) 0.033(3) 0.001(2) 0.002(2) 0.007(2)
C36 0.026(3) 0.033(3) 0.035(3) 0.003(2) 0.008(2) 0.003(2)
C37 0.034(3) 0.025(3) 0.015(2) 0.006(2) -0.002(2) -0.008(2)
C38 0.040(4) 0.034(3) 0.026(3) -0.004(2) -0.010(2) -0.002(2)
C39 0.042(4) 0.028(3) 0.017(2) -0.003(2) -0.007(2) -0.002(2)
C40 0.046(4) 0.093(5) 0.030(3) -0.019(3) -0.014(3) -0.005(3)
C41 0.041(4) 0.027(3) 0.038(3) 0.014(2) -0.014(3) -0.013(2)
C42 0.047(4) 0.029(3) 0.045(3) -0.001(3) -0.006(3) -0.007(2)
C44 0.030(3) 0.045(3) 0.014(2) -0.007(2) 0.001(2) -0.009(2)
C45 0.034(3) 0.033(3) 0.020(3) -0.005(2) 0.001(2) -0.012(2)
C46 0.013(3) 0.029(3) 0.032(3) -0.007(2) -0.008(2) 0.006(2)
C47 0.018(3) 0.050(3) 0.041(3) -0.010(3) 0.005(2) -0.001(2)
C48 0.021(3) 0.009(2) 0.017(2) 0.0020(17) -0.0005(18) -0.0069(17)
C49 0.009(2) 0.014(2) 0.012(2) 0.0015(17) 0.0010(18) -0.0007(17)
C50 0.021(3) 0.017(2) 0.015(2) 0.0023(18) -0.0069(19) 0.0000(18)
C51 0.010(2) 0.016(2) 0.017(2) -0.0006(18) -0.0020(18) 0.0040(17)
C52 0.014(2) 0.018(2) 0.017(2) -0.0038(18) 0.0004(18) -0.0023(17)
C53 0.016(2) 0.0071(19) 0.010(2) -0.0007(17) -0.0019(19) -0.0008(17)
O1 0.0225(18) 0.0138(15) 0.0124(15) 0.0029(12) 0.0000(12) -0.0021(12)
O2 0.0152(17) 0.0106(14) 0.0200(16) 0.0003(12) -0.0052(13) -0.0007(12)
O3 0.0161(18) 0.0125(14) 0.0165(15) -0.0027(12) -0.0017(12) 0.0024(12)
O4 0.027(2) 0.0229(16) 0.0137(15) -0.0013(13) 0.0035(13) -0.0094(13)
O5 0.0184(19) 0.0212(16) 0.0252(17) 0.0006(13) 0.0019(14) -0.0009(13)
O6 0.0126(18) 0.0228(17) 0.0199(16) -0.0062(13) 0.0009(13) -0.0036(13)
O7 0.0210(18) 0.0201(16) 0.0115(15) -0.0036(12) 0.0020(12) -0.0007(12)
O8 0.0175(18) 0.0172(16) 0.0197(16) -0.0015(13) -0.0013(13) -0.0081(12)
O9 0.0161(17) 0.0144(14) 0.0182(16) -0.0016(12) -0.0029(12) -0.0026(12)
O10 0.0149(17) 0.0234(16) 0.0084(15) -0.0040(12) -0.0005(13) 0.0000(13)
O11 0.0163(18) 0.0163(15) 0.0127(15) -0.0054(12) 0.0007(12) -0.0031(12)
O12 0.0160(17) 0.0176(15) 0.0170(16) 0.0037(13) -0.0058(13) -0.0034(12)
O13 0.0181(18) 0.0168(16) 0.0135(15) 0.0019(12) 0.0000(12) -0.0036(12)
O14 0.0161(18) 0.0137(15) 0.0085(14) -0.0009(11) -0.0018(12) -0.0013(12)
O15 0.0166(18) 0.0174(15) 0.0140(15) 0.0032(12) -0.0047(13) -0.0041(12)
O16 0.030(2) 0.0146(15) 0.0141(16) -0.0004(13) 0.0053(13) -0.0053(13)
O17 0.0144(18) 0.0140(15) 0.0223(17) 0.0032(13) 0.0005(13) -0.0016(12)
O18 0.0260(19) 0.0141(15) 0.0134(15) 0.0043(12) -0.0055(13) -0.0011(12)
O19 0.0225(19) 0.0147(15) 0.0165(16) 0.0002(12) -0.0016(13) -0.0036(12)
O20 0.034(2) 0.0190(16) 0.0166(16) 0.0004(13) -0.0116(14) 0.0011(13)
O21 0.0200(19) 0.0214(17) 0.0278(18) 0.0046(14) -0.0066(14) -0.0046(13)
O22 0.0206(19) 0.0153(16) 0.0238(17) -0.0008(13) -0.0070(14) 0.0014(13)
O23 0.0164(18) 0.0246(16) 0.0160(16) -0.0057(13) -0.0012(13) -0.0055(12)
O24 0.0175(18) 0.0167(16) 0.0199(16) -0.0013(13) -0.0012(14) 0.0008(13)
O25 0.0163(17) 0.0161(15) 0.0178(16) 0.0010(12) 0.0005(12) -0.0014(12)
O26 0.0191(18) 0.0183(16) 0.0145(15) 0.0010(12) -0.0049(13) -0.0031(12)
O27 0.027(2) 0.0168(16) 0.0167(16) 0.0008(13) -0.0081(13) -0.0002(13)
O28 0.0159(18) 0.0150(15) 0.0158(16) 0.0020(12) -0.0004(13) -0.0031(12)
O29 0.0133(17) 0.0179(15) 0.0191(16) 0.0045(13) -0.0014(13) 0.0004(12)
O30 0.0108(17) 0.0211(16) 0.0148(15) -0.0075(12) -0.0023(12) 0.0008(12)
O31 0.0127(17) 0.0228(16) 0.0156(15) -0.0067(13) -0.0023(13) -0.0026(13)
O32 0.0132(17) 0.0140(15) 0.0099(14) 0.0027(12) 0.0017(12) -0.0052(12)
P1 0.0159(6) 0.0116(5) 0.0123(6) 0.0000(4) -0.0011(5) -0.0007(4)
P2 0.0186(7) 0.0179(6) 0.0131(6) -0.0004(5) 0.0019(5) -0.0041(5)
P3 0.0146(6) 0.0130(5) 0.0121(5) -0.0024(4) -0.0008(5) -0.0031(4)
P4 0.0148(6) 0.0124(5) 0.0145(6) 0.0013(4) -0.0020(5) -0.0024(4)
P5 0.0199(7) 0.0156(6) 0.0150(6) -0.0004(5) -0.0044(5) -0.0010(5)
P6 0.0170(6) 0.0146(6) 0.0131(6) -0.0025(4) -0.0024(5) -0.0012(4)
Zn1 0.0203(3) 0.0141(3) 0.0124(3) -0.0008(2) -0.0021(2) -0.0014(2)
Zn2 0.0123(3) 0.0166(3) 0.0126(2) -0.0002(2) -0.0030(2) -0.0028(2)
Zn3 0.0144(3) 0.0149(2) 0.0133(2) -0.0003(2) -0.0015(2) -0.00055(19)
Zn4 0.0177(3) 0.0140(2) 0.0136(2) -0.0012(2) -0.0012(2) -0.0037(2)
Zn5 0.0129(4) 0.0148(4) 0.0097(3) -0.0001(3) -0.0013(3) -0.0032(3)
Zn6 0.0232(3) 0.0162(3) 0.0141(3) 0.0001(2) -0.0022(2) -0.0033(2)
Zn7 0.0128(3) 0.0159(3) 0.0128(2) -0.0008(2) -0.0007(2) -0.0013(2)
Zn8 0.0173(3) 0.0131(2) 0.0145(3) -0.0011(2) -0.0015(2) 0.0001(2)
Zn9 0.0153(3) 0.0142(2) 0.0139(3) -0.0004(2) -0.0027(2) -0.0035(2)
Zn10 0.0110(4) 0.0140(3) 0.0112(3) -0.0006(3) -0.0015(3) -0.0003(3)

loop_
_atom_type_symbol
_atom_type_description
_atom_type_scat_dispersion_real
_atom_type_scat_dispersion_imag
_atom_type_scat_source
C C 0.0033 0.0016 'International Tables Vol C Tables 4.2.6.8 and 6.1.1.4'
H H 0.0000 0.0000 'International Tables Vol C Tables 4.2.6.8 and 6.1.1.4'
N N 0.0061 0.0033 'International Tables Vol C Tables 4.2.6.8 and 6.1.1.4'
O O 0.0106 0.0060 'International Tables Vol C Tables 4.2.6.8 and 6.1.1.4'
P P 0.1023 0.0942 'International Tables Vol C Tables 4.2.6.8 and 6.1.1.4'
Zn Zn 0.2839 1.4301 'International Tables Vol C Tables 4.2.6.8 and 6.1.1.4'

loop_
_geom_angle_atom_site_label_1
_geom_angle_atom_site_label_2
_geom_angle_atom_site_label_3
_geom_angle
_geom_angle_site_symmetry_1
_geom_angle_site_symmetry_3
C2 C1 Zn1 115.0(3) . .
C4 C3 Zn2 117.8(3) . .
C6 C5 Zn3 114.2(3) . .
C8 C7 Zn4 117.8(3) . .
O1 C9 C10 110.4(3) . .
O2 C11 C12 107.0(3) . .
O4 C13 C14 108.7(4) . .
O5 C15 C16 108.4(4) . .
O7 C17 C18 111.8(4) . .
C20 C19 O8 110.1(4) . .
C25 C21 P1 111.7(3) 2_656 .
C26 C22 P2 117.2(3) 2_656 .
C24 C23 P3 115.4(3) . .
O10 C24 O11 125.5(4) . .
O10 C24 C23 119.1(3) . .
O11 C24 C23 115.3(4) . .
O12 C25 O15 125.6(4) 2_656 .
O12 C25 C21 116.0(3) 2_656 2_656
O15 C25 C21 118.4(4) . 2_656
O16 C26 O13 127.4(4) . 2_656
O16 C26 C22 115.3(3) . 2_656
O13 C26 C22 117.2(4) 2_656 2_656
C28 C27 Zn6 114.7(3) . .
C30 C29 Zn7 115.9(3) . .
C32 C31 Zn8 118.8(3) . .
C34 C33 Zn9 114.7(3) . .
O17 C35 C36 107.6(4) . .
O18 C37 C38 109.1(4) . .
O20 C39 C40 110.5(4) . .
O21 C41 C42 108.7(4) . .
O23 C44 C45 109.0(4) . .
O24 C46 C47 109.4(3) . .
C49 C48 P4 112.4(3) . .
O29 C49 O28 126.2(4) . .
O29 C49 C48 115.8(3) . .
O28 C49 C48 118.0(3) . .
C51 C50 P5 116.4(3) . .
O27 C51 O26 127.8(4) . .
O27 C51 C50 115.5(3) . .
O26 C51 C50 116.5(3) . .
C53 C52 P6 115.0(3) . .
O30 C53 O31 125.7(4) . .
O30 C53 C52 115.9(4) . .
O31 C53 C52 118.3(3) . .
C9 O1 P1 122.9(3) . .
C11 O2 P1 123.3(2) . .
P1 O3 Zn1 133.96(16) . .
C13 O4 P2 120.7(3) . .
C15 O5 P2 123.3(3) . .
P2 O6 Zn1 138.34(19) . .
C17 O7 P3 121.1(3) . .
C19 O8 P3 124.4(2) . .
P3 O9 Zn1 133.72(17) . .
C24 O10 Zn2 128.3(2) . .
C24 O11 Zn5 133.9(3) . .
C24 O11 Zn3 131.9(3) . .
Zn5 O11 Zn3 89.27(10) . .
C25 O12 Zn2 129.1(3) 2_656 .
C26 O13 Zn3 129.5(3) 2_656 .
Zn4 O14 Zn2 111.51(12) . .
Zn4 O14 Zn3 117.21(13) . 2_656
Zn2 O14 Zn3 114.08(13) . 2_656
Zn4 O14 Zn5 100.09(12) . .
Zn2 O14 Zn5 112.36(13) . .
Zn3 O14 Zn5 100.03(11) 2_656 .
C25 O15 Zn5 131.9(3) . .
C25 O15 Zn4 136.6(3) . .
Zn5 O15 Zn4 88.35(10) . .
C26 O16 Zn4 132.8(3) . .
C35 O17 P4 123.6(3) . .
C37 O18 P4 122.0(3) . .
P4 O19 Zn6 137.59(18) . .
C39 O20 P5 120.1(3) . .
C41 O21 P5 123.3(3) . .
P5 O22 Zn6 133.15(18) . .
C44 O23 P6 119.7(3) . .
C46 O24 P6 123.5(2) . .
P6 O25 Zn6 133.09(17) . .
C51 O26 Zn9 129.3(3) . .
C51 O27 Zn8 133.1(3) . .
C49 O28 Zn8 137.5(3) . .
C49 O28 Zn10 130.7(3) . .
Zn8 O28 Zn10 88.53(10) . .
C49 O29 Zn7 129.4(3) . .
C53 O30 Zn10 134.0(3) . .
C53 O30 Zn9 133.1(3) . .
Zn10 O30 Zn9 89.10(10) . .
C53 O31 Zn7 128.4(2) . .
Zn8 O32 Zn9 118.11(13) 2_765 2_765
Zn8 O32 Zn7 111.26(13) 2_765 .
Zn9 O32 Zn7 112.44(13) 2_765 .
Zn8 O32 Zn10 101.46(12) 2_765 .
Zn9 O32 Zn10 100.24(12) 2_765 .
Zn7 O32 Zn10 112.17(12) . .
O3 P1 O2 113.54(15) . .
O3 P1 O1 114.87(16) . .
O2 P1 O1 104.01(15) . .
O3 P1 C21 112.51(17) . .
O2 P1 C21 110.88(18) . .
O1 P1 C21 99.96(17) . .
O6 P2 O5 111.47(18) . .
O6 P2 O4 114.50(16) . .
O5 P2 O4 104.01(17) . .
O6 P2 C22 115.73(19) . .
O5 P2 C22 110.36(18) . .
O4 P2 C22 99.65(17) . .
O9 P3 O8 111.67(16) . .
O9 P3 O7 114.47(16) . .
O8 P3 O7 104.54(16) . .
O9 P3 C23 115.18(17) . .
O8 P3 C23 109.29(18) . .
O7 P3 C23 100.68(17) . .
O19 P4 O17 113.55(16) . .
O19 P4 O18 114.68(16) . .
O17 P4 O18 103.54(15) . .
O19 P4 C48 112.60(18) . .
O17 P4 C48 110.90(18) . .
O18 P4 C48 100.53(17) . .
O22 P5 O21 111.52(18) . .
O22 P5 O20 114.39(17) . .
O21 P5 O20 103.97(16) . .
O22 P5 C50 116.03(19) . .
O21 P5 C50 109.83(19) . .
O20 P5 C50 99.95(17) . .
O25 P6 O24 111.70(17) . .
O25 P6 O23 114.52(16) . .
O24 P6 O23 104.26(16) . .
O25 P6 C52 115.38(18) . .
O24 P6 C52 109.33(18) . .
O23 P6 C52 100.59(17) . .
C1 Zn1 O6 124.82(18) . .
C1 Zn1 O9 112.85(15) . .
O6 Zn1 O9 96.46(11) . .
C1 Zn1 O3 125.17(17) . .
O6 Zn1 O3 92.68(11) . .
O9 Zn1 O3 98.64(11) . .
O14 Zn2 C3 130.38(16) . .
O14 Zn2 O12 101.52(11) . .
C3 Zn2 O12 113.59(14) . .
O14 Zn2 O10 102.71(11) . .
C3 Zn2 O10 110.45(16) . .
O12 Zn2 O10 90.69(11) . .
O14 Zn3 C5 136.58(15) 2_656 .
O14 Zn3 O13 106.59(11) 2_656 .
C5 Zn3 O13 112.34(15) . .
O14 Zn3 O11 84.32(10) 2_656 .
C5 Zn3 O11 111.67(15) . .
O13 Zn3 O11 92.67(10) . .
O14 Zn3 Zn5 40.64(8) 2_656 .
C5 Zn3 Zn5 131.30(13) . .
O13 Zn3 Zn5 110.79(8) . .
O11 Zn3 Zn5 44.79(7) . .
O14 Zn4 C7 139.78(15) . .
O14 Zn4 O16 105.66(11) . .
C7 Zn4 O16 107.42(15) . .
O14 Zn4 O15 84.35(10) . .
C7 Zn4 O15 115.65(15) . .
O16 Zn4 O15 93.24(11) . .
O14 Zn4 Zn5 40.74(8) . .
C7 Zn4 Zn5 135.18(13) . .
O16 Zn4 Zn5 113.19(8) . .
O15 Zn4 Zn5 45.59(7) . .
O14 Zn5 O14 180.0 . 2_656
O14 Zn5 O11 84.17(10) . 2_656
O14 Zn5 O11 95.82(10) 2_656 2_656
O14 Zn5 O11 95.83(10) . .
O14 Zn5 O11 84.18(10) 2_656 .
O11 Zn5 O11 180.00(8) 2_656 .
O14 Zn5 O15 96.72(10) . 2_656
O14 Zn5 O15 83.28(10) 2_656 2_656
O11 Zn5 O15 88.35(10) 2_656 2_656
O11 Zn5 O15 91.65(10) . 2_656
O14 Zn5 O15 83.28(10) . .
O14 Zn5 O15 96.72(10) 2_656 .
O11 Zn5 O15 91.65(10) 2_656 .
O11 Zn5 O15 88.35(10) . .
O15 Zn5 O15 180.0 2_656 .
O14 Zn5 Zn4 140.83(7) . 2_656
O14 Zn5 Zn4 39.17(7) 2_656 2_656
O11 Zn5 Zn4 83.21(7) 2_656 2_656
O11 Zn5 Zn4 96.79(7) . 2_656
O15 Zn5 Zn4 46.05(7) 2_656 2_656
O15 Zn5 Zn4 133.95(7) . 2_656
O14 Zn5 Zn4 39.17(7) . .
O14 Zn5 Zn4 140.83(7) 2_656 .
O11 Zn5 Zn4 96.79(7) 2_656 .
O11 Zn5 Zn4 83.21(7) . .
O15 Zn5 Zn4 133.95(7) 2_656 .
O15 Zn5 Zn4 46.05(7) . .
Zn4 Zn5 Zn4 179.999(10) 2_656 .
O14 Zn5 Zn3 39.33(7) . 2_656
O14 Zn5 Zn3 140.67(7) 2_656 2_656
O11 Zn5 Zn3 45.94(7) 2_656 2_656
O11 Zn5 Zn3 134.06(7) . 2_656
O15 Zn5 Zn3 86.27(8) 2_656 2_656
O15 Zn5 Zn3 93.73(8) . 2_656
Zn4 Zn5 Zn3 113.469(13) 2_656 2_656
Zn4 Zn5 Zn3 66.531(13) . 2_656
O14 Zn5 Zn3 140.67(7) . .
O14 Zn5 Zn3 39.33(7) 2_656 .
O11 Zn5 Zn3 134.06(7) 2_656 .
O11 Zn5 Zn3 45.94(7) . .
O15 Zn5 Zn3 93.73(8) 2_656 .
O15 Zn5 Zn3 86.27(8) . .
Zn4 Zn5 Zn3 66.531(13) 2_656 .
Zn4 Zn5 Zn3 113.469(13) . .
Zn3 Zn5 Zn3 180.0 2_656 .
C27 Zn6 O25 115.38(18) . .
C27 Zn6 O22 122.23(18) . .
O25 Zn6 O22 95.68(11) . .
C27 Zn6 O19 124.60(16) . .
O25 Zn6 O19 99.11(11) . .
O22 Zn6 O19 93.76(12) . .
O32 Zn7 C29 131.06(16) . .
O32 Zn7 O29 101.83(11) . .
C29 Zn7 O29 111.39(15) . .
O32 Zn7 O31 101.57(11) . .
C29 Zn7 O31 112.23(15) . .
O29 Zn7 O31 91.25(11) . .
O32 Zn8 C31 139.82(15) 2_765 .
O32 Zn8 O27 104.88(11) 2_765 .
C31 Zn8 O27 108.31(15) . .
O32 Zn8 O28 83.65(10) 2_765 .
C31 Zn8 O28 116.45(15) . .
O27 Zn8 O28 92.44(11) . .
O32 Zn8 Zn10 39.93(8) 2_765 .
C31 Zn8 Zn10 135.61(12) . .
O27 Zn8 Zn10 112.21(8) . .
O28 Zn8 Zn10 45.77(7) . .
O32 Zn9 C33 135.39(15) 2_765 .
O32 Zn9 O26 106.19(11) 2_765 .
C33 Zn9 O26 113.38(14) . .
O32 Zn9 O30 84.02(11) 2_765 .
C33 Zn9 O30 113.42(15) . .
O26 Zn9 O30 92.11(10) . .
O32 Zn9 Zn10 40.44(8) 2_765 .
C33 Zn9 Zn10 131.21(12) . .
O26 Zn9 Zn10 110.73(8) . .
O30 Zn9 Zn10 44.88(7) . .
O32 Zn10 O32 180.0 . 2_765
O32 Zn10 O30 95.94(10) . .
O32 Zn10 O30 84.06(10) 2_765 .
O32 Zn10 O30 84.06(10) . 2_765
O32 Zn10 O30 95.94(10) 2_765 2_765
O30 Zn10 O30 180.0 . 2_765
O32 Zn10 O28 97.68(10) . .
O32 Zn10 O28 82.32(10) 2_765 .
O30 Zn10 O28 91.74(10) . .
O30 Zn10 O28 88.27(10) 2_765 .
O32 Zn10 O28 82.32(10) . 2_765
O32 Zn10 O28 97.68(10) 2_765 2_765
O30 Zn10 O28 88.26(10) . 2_765
O30 Zn10 O28 91.74(10) 2_765 2_765
O28 Zn10 O28 180.00(14) . 2_765
O32 Zn10 Zn9 140.67(7) . .
O32 Zn10 Zn9 39.33(7) 2_765 .
O30 Zn10 Zn9 46.02(7) . .
O30 Zn10 Zn9 133.98(7) 2_765 .
O28 Zn10 Zn9 93.70(7) . .
O28 Zn10 Zn9 86.30(7) 2_765 .
O32 Zn10 Zn9 39.33(7) . 2_765
O32 Zn10 Zn9 140.67(7) 2_765 2_765
O30 Zn10 Zn9 133.98(7) . 2_765
O30 Zn10 Zn9 46.02(7) 2_765 2_765
O28 Zn10 Zn9 86.29(7) . 2_765
O28 Zn10 Zn9 93.71(7) 2_765 2_765
Zn9 Zn10 Zn9 180.0 . 2_765
O32 Zn10 Zn8 38.62(7) . 2_765
O32 Zn10 Zn8 141.38(7) 2_765 2_765
O30 Zn10 Zn8 83.20(7) . 2_765
O30 Zn10 Zn8 96.80(7) 2_765 2_765
O28 Zn10 Zn8 134.30(7) . 2_765
O28 Zn10 Zn8 45.70(7) 2_765 2_765
Zn9 Zn10 Zn8 113.372(12) . 2_765
Zn9 Zn10 Zn8 66.629(12) 2_765 2_765
O32 Zn10 Zn8 141.38(7) . .
O32 Zn10 Zn8 38.62(7) 2_765 .
O30 Zn10 Zn8 96.80(7) . .
O30 Zn10 Zn8 83.20(7) 2_765 .
O28 Zn10 Zn8 45.70(7) . .
O28 Zn10 Zn8 134.30(7) 2_765 .
Zn9 Zn10 Zn8 66.628(13) . .
Zn9 Zn10 Zn8 113.371(13) 2_765 .
Zn8 Zn10 Zn8 180.0 2_765 .

loop_
_geom_bond_atom_site_label_1
_geom_bond_atom_site_label_2
_geom_bond_distance
_geom_bond_site_symmetry_2
C1 C2 1.496(6) .
C1 Zn1 1.967(4) .
C3 C4 1.509(6) .
C3 Zn2 1.970(5) .
C5 C6 1.537(6) .
C5 Zn3 1.972(4) .
C7 C8 1.531(6) .
C7 Zn4 1.968(4) .
C9 O1 1.475(5) .
C9 C10 1.488(6) .
C11 O2 1.483(5) .
C11 C12 1.505(6) .
C13 O4 1.464(5) .
C13 C14 1.473(7) .
C15 O5 1.472(5) .
C15 C16 1.474(6) .
C17 O7 1.467(5) .
C17 C18 1.481(6) .
C19 C20 1.446(7) .
C19 O8 1.450(5) .
C21 C25 1.528(5) 2_656
C21 P1 1.784(4) .
C22 C26 1.526(6) 2_656
C22 P2 1.776(4) .
C23 C24 1.516(6) .
C23 P3 1.772(4) .
C24 O10 1.244(4) .
C24 O11 1.269(5) .
C25 O12 1.258(5) 2_656
C25 O15 1.258(5) .
C25 C21 1.528(5) 2_656
C26 O16 1.237(5) .
C26 O13 1.262(5) 2_656
C26 C22 1.525(6) 2_656
C27 C28 1.521(7) .
C27 Zn6 1.976(5) .
C29 C30 1.528(6) .
C29 Zn7 1.984(4) .
C31 C32 1.522(6) .
C31 Zn8 1.977(4) .
C33 C34 1.534(5) .
C33 Zn9 1.980(4) .
C35 O17 1.469(5) .
C35 C36 1.503(6) .
C37 O18 1.475(5) .
C37 C38 1.504(6) .
C39 O20 1.460(5) .
C39 C40 1.475(6) .
C41 O21 1.458(5) .
C41 C42 1.467(6) .
C44 O23 1.455(5) .
C44 C45 1.477(6) .
C46 O24 1.450(5) .
C46 C47 1.516(7) .
C48 C49 1.523(5) .
C48 P4 1.785(4) .
C49 O29 1.251(4) .
C49 O28 1.259(5) .
C50 C51 1.524(5) .
C50 P5 1.771(4) .
C51 O27 1.242(5) .
C51 O26 1.259(5) .
C52 C53 1.520(5) .
C52 P6 1.777(4) .
C53 O30 1.251(5) .
C53 O31 1.254(4) .
O1 P1 1.567(3) .
O2 P1 1.552(3) .
O3 P1 1.493(3) .
O3 Zn1 2.026(3) .
O4 P2 1.569(3) .
O5 P2 1.562(3) .
O6 P2 1.478(3) .
O6 Zn1 2.022(3) .
O7 P3 1.567(3) .
O8 P3 1.565(3) .
O9 P3 1.481(3) .
O9 Zn1 2.025(3) .
O10 Zn2 2.121(3) .
O11 Zn5 2.136(3) .
O11 Zn3 2.179(3) .
O12 C25 1.258(5) 2_656
O12 Zn2 2.088(3) .
O13 C26 1.262(5) 2_656
O13 Zn3 2.076(3) .
O14 Zn4 1.940(3) .
O14 Zn2 1.945(3) .
O14 Zn3 1.951(3) 2_656
O14 Zn5 2.005(3) .
O15 Zn5 2.161(3) .
O15 Zn4 2.178(3) .
O16 Zn4 2.062(3) .
O17 P4 1.559(3) .
O18 P4 1.568(3) .
O19 P4 1.485(3) .
O19 Zn6 2.030(3) .
O20 P5 1.574(3) .
O21 P5 1.567(3) .
O22 P5 1.488(3) .
O22 Zn6 2.021(3) .
O23 P6 1.570(3) .
O24 P6 1.560(3) .
O25 P6 1.484(3) .
O25 Zn6 2.017(3) .
O26 Zn9 2.074(3) .
O27 Zn8 2.054(3) .
O28 Zn8 2.178(3) .
O28 Zn10 2.181(3) .
O29 Zn7 2.094(3) .
O30 Zn10 2.134(3) .
O30 Zn9 2.176(3) .
O31 Zn7 2.117(3) .
O32 Zn8 1.938(3) 2_765
O32 Zn9 1.947(3) 2_765
O32 Zn7 1.957(3) .
O32 Zn10 1.993(3) .
Zn3 O14 1.951(3) 2_656
Zn3 Zn5 3.0314(5) .
Zn4 Zn5 3.0243(5) .
Zn5 O14 2.005(3) 2_656
Zn5 O11 2.136(3) 2_656
Zn5 O15 2.161(3) 2_656
Zn5 Zn4 3.0242(5) 2_656
Zn5 Zn3 3.0314(5) 2_656
Zn8 O32 1.938(3) 2_765
Zn8 Zn10 3.0427(5) .
Zn9 O32 1.947(3) 2_765
Zn9 Zn10 3.0233(5) .
Zn10 O32 1.993(3) 2_765
Zn10 O30 2.134(3) 2_765
Zn10 O28 2.181(3) 2_765
Zn10 Zn9 3.0233(5) 2_765
Zn10 Zn8 3.0427(5) 2_765

loop_
_cell_oxdiff_twin_id
_cell_oxdiff_twin_matrix_11
_cell_oxdiff_twin_matrix_12
_cell_oxdiff_twin_matrix_13
_cell_oxdiff_twin_matrix_21
_cell_oxdiff_twin_matrix_22
_cell_oxdiff_twin_matrix_23
_cell_oxdiff_twin_matrix_31
_cell_oxdiff_twin_matrix_32
_cell_oxdiff_twin_matrix_33
1 1.0000 0.0000 0.0000 0.0000 1.0000 0.0000 0.0000 0.0000 1.0000
2 1.0001 -0.0003 -0.0002 0.1205 -0.9997 0.0000 0.1195 0.0004 -0.9998

loop_
_diffrn_oxdiff_twin_id
_diffrn_oxdiff_twin_ratio
_diffrn_oxdiff_twin_reflns_isolated
_diffrn_oxdiff_twin_reflns_overlapped
1 0.5275 11770 30124
2 0.4725 11763 30124
